data_7239593
loop_
_publ_author_name
'Yang, Meipan'
'Xu, Chengchao'
'Li, Shaoni'
'Cheng, Zhao'
'Zhou, Jia'
'Yang, Bingqin'

_publ_section_title
;
 Three selective and sensitive &#x201C;off--on&#x201D; probes based on
 rhodamine for Fe3+ imaging in living cells
;
_journal_issue 27
_journal_name_full 'RSC Advances'
_journal_page_first 14248
_journal_paper_doi 10.1039/c4ra00396a
_journal_volume 4
_journal_year 2014
_chemical_formula_sum 'C37 H37 N5 O3 S'
_chemical_formula_weight 631.78
_space_group_IT_number 15
_space_group_name_Hall '-C 2yc'
_space_group_name_H-M_alt 'C 1 2/c 1'
_symmetry_cell_setting monoclinic
_symmetry_space_group_name_H-M 'C 1 2/c 1'
_atom_sites_solution_hydrogens geom
_atom_sites_solution_primary direct
_atom_sites_solution_secondary difmap
_audit_creation_method SHELXL-97
_cell_angle_alpha 90.00
_cell_angle_beta 129.802(10)
_cell_angle_gamma 90.00
_cell_formula_units_Z 8
_cell_length_a 28.380(6)
_cell_length_b 17.275(6)
_cell_length_c 19.574(7)
_cell_measurement_reflns_used 412
_cell_measurement_temperature 296(2)
_cell_measurement_theta_max 13.50
_cell_measurement_theta_min 2.39
_cell_volume 7373(4)
_computing_cell_refinement 'Bruker SAINT'
_computing_data_collection 'Bruker APEX2'
_computing_data_reduction 'Bruker SAINT'
_computing_molecular_graphics 'Bruker SHELXTL'
_computing_publication_material 'Bruker SHELXTL'
_computing_structure_refinement 'SHELXL-97 (Sheldrick, 2008)'
_computing_structure_solution 'SHELXS-97 (Sheldrick, 2008)'
_diffrn_ambient_temperature 296(2)
_diffrn_measured_fraction_theta_full 0.999
_diffrn_measured_fraction_theta_max 0.999
_diffrn_measurement_device_type 'Bruker APEX-II CCD'
_diffrn_measurement_method '\f and \w scans'
_diffrn_radiation_monochromator graphite
_diffrn_radiation_source 'fine-focus sealed tube'
_diffrn_radiation_type MoK\a
_diffrn_radiation_wavelength 0.71073
_diffrn_reflns_av_R_equivalents 0.1492
_diffrn_reflns_av_sigmaI/netI 0.2306
_diffrn_reflns_limit_h_max 32
_diffrn_reflns_limit_h_min -33
_diffrn_reflns_limit_k_max 15
_diffrn_reflns_limit_k_min -20
_diffrn_reflns_limit_l_max 23
_diffrn_reflns_limit_l_min -23
_diffrn_reflns_number 18377
_diffrn_reflns_theta_full 25.10
_diffrn_reflns_theta_max 25.10
_diffrn_reflns_theta_min 1.50
_exptl_absorpt_coefficient_mu 0.128
_exptl_absorpt_correction_T_max 0.9697
_exptl_absorpt_correction_T_min 0.9557
_exptl_absorpt_correction_type none
_exptl_crystal_density_diffrn 1.138
_exptl_crystal_density_meas 0
_exptl_crystal_density_method 'not measured'
_exptl_crystal_F_000 2672
_exptl_crystal_size_max 0.36
_exptl_crystal_size_mid 0.30
_exptl_crystal_size_min 0.24
_refine_diff_density_max 1.094
_refine_diff_density_min -0.462
_refine_diff_density_rms 0.175
_refine_ls_extinction_coef 0.0106(13)
_refine_ls_extinction_expression Fc^*^=kFc[1+0.001xFc^2^\l^3^/sin(2\q)]^-1/4^
_refine_ls_extinction_method SHELXL
_refine_ls_goodness_of_fit_ref 1.011
_refine_ls_hydrogen_treatment mixed
_refine_ls_matrix_type full
_refine_ls_number_parameters 421
_refine_ls_number_reflns 6565
_refine_ls_number_restraints 0
_refine_ls_restrained_S_all 1.011
_refine_ls_R_factor_all 0.2844
_refine_ls_R_factor_gt 0.1379
_refine_ls_shift/su_max 1.299
_refine_ls_shift/su_mean 0.016
_refine_ls_structure_factor_coef Fsqd
_refine_ls_weighting_details 'calc w=1/[\s^2^(Fo^2^)+(0.1800P)^2^+0.2570P] where P=(Fo^2^+2Fc^2^)/3'
_refine_ls_weighting_scheme calc
_refine_ls_wR_factor_gt 0.3309
_refine_ls_wR_factor_ref 0.4167
_reflns_number_gt 2040
_reflns_number_total 6565
_reflns_threshold_expression >2sigma(I)
_cod_data_source_file c4ra00396a1.txt
_cod_data_source_block xb7077
_cod_depositor_comments
;
The following automatic conversions were performed:

data item '_symmetry_cell_setting' value 'Monoclinic' was changed to
'monoclinic' in accordance with the
/home/saulius/struct/COD-crude-data/automatic-downloads/DataCite-retrospective/RSC/depositions/lib/dictionaries/cif_core.dic
dictionary named 'cif_core.dic' version 2.4.2 last updated on
2011-04-26.

Automatic conversion script
Id: cif_fix_values 6909 2019-04-08 15:41:33Z antanas 
;
_cod_original_sg_symbol_H-M Cc
_cod_database_code 7239593

loop_
_symmetry_equiv_pos_as_xyz
'x, y, z'
'-x, y, -z+1/2'
'x+1/2, y+1/2, z'
'-x+1/2, y+1/2, -z+1/2'
'-x, -y, -z'
'x, -y, z-1/2'
'-x+1/2, -y+1/2, -z'
'x+1/2, -y+1/2, z-1/2'

loop_
_atom_site_label
_atom_site_type_symbol
_atom_site_fract_x
_atom_site_fract_y
_atom_site_fract_z
_atom_site_U_iso_or_equiv
_atom_site_adp_type
_atom_site_occupancy
_atom_site_symmetry_multiplicity
_atom_site_calc_flag
_atom_site_refinement_flags
S1 S 0.28211(12) -0.03433(12) 0.06488(16) 0.0812(9) Uani 1 1 d .
N1 N 0.3111(3) -0.1196(4) 0.1928(5) 0.077(2) Uani 1 1 d .
N2 N 0.2946(3) -0.0492(4) 0.2062(5) 0.075(2) Uani 1 1 d .
N3 N 0.2610(3) 0.0755(3) 0.1434(4) 0.0605(18) Uani 1 1 d .
N4 N 0.5043(5) 0.1052(6) 0.5499(7) 0.126(4) Uani 1 1 d .
N5 N 0.0895(4) -0.0313(5) 0.2351(6) 0.102(3) Uani 1 1 d .
O1 O 0.3657(4) -0.3781(4) 0.0139(6) 0.124(3) Uani 1 1 d .
O2 O 0.2409(3) 0.1103(3) 0.0139(4) 0.0894(19) Uani 1 1 d .
O3 O 0.2961(3) 0.0242(3) 0.3697(4) 0.0713(17) Uani 1 1 d .
C1 C 0.3640(6) -0.3754(7) -0.0580(9) 0.134(5) Uani 1 1 d .
H1C H 0.3263 -0.3519 -0.1075 0.201 Uiso 1 1 calc R
H1D H 0.3665 -0.4270 -0.0736 0.201 Uiso 1 1 calc R
H1E H 0.3980 -0.3455 -0.0429 0.201 Uiso 1 1 calc R
C2 C 0.3523(4) -0.3122(6) 0.0400(8) 0.094(3) Uani 1 1 d .
C3 C 0.3505(5) -0.3207(5) 0.1063(8) 0.102(3) Uani 1 1 d .
H3 H 0.3589 -0.3687 0.1334 0.123 Uiso 1 1 calc R
C4 C 0.3361(5) -0.2586(5) 0.1349(7) 0.094(3) Uani 1 1 d .
H4 H 0.3354 -0.2650 0.1814 0.113 Uiso 1 1 calc R
C5 C 0.3231(4) -0.1887(5) 0.0952(6) 0.072(2) Uani 1 1 d .
C6 C 0.3253(4) -0.1802(5) 0.0275(6) 0.086(3) Uani 1 1 d .
H6 H 0.3170 -0.1318 0.0011 0.104 Uiso 1 1 calc R
C7 C 0.3396(5) -0.2421(6) -0.0037(7) 0.102(3) Uani 1 1 d .
H7 H 0.3404 -0.2364 -0.0501 0.122 Uiso 1 1 calc R
C8 C 0.3078(4) -0.1210(4) 0.1240(6) 0.065(2) Uani 1 1 d .
C9 C 0.2787(4) -0.0013(5) 0.1445(6) 0.065(2) Uani 1 1 d .
C10 C 0.2431(4) 0.1263(4) 0.0765(6) 0.069(2) Uani 1 1 d .
C11 C 0.2306(4) 0.1992(4) 0.0988(6) 0.069(2) Uani 1 1 d .
C12 C 0.2107(4) 0.2687(5) 0.0526(6) 0.079(3) Uani 1 1 d .
H12 H 0.2027 0.2730 -0.0013 0.095 Uiso 1 1 calc R
C13 C 0.2029(4) 0.3320(5) 0.0888(6) 0.080(3) Uani 1 1 d .
H13 H 0.1895 0.3791 0.0589 0.097 Uiso 1 1 calc R
C14 C 0.2153(4) 0.3242(5) 0.1693(7) 0.081(3) Uani 1 1 d .
H14 H 0.2113 0.3672 0.1939 0.097 Uiso 1 1 calc R
C15 C 0.2335(4) 0.2542(5) 0.2143(6) 0.070(2) Uani 1 1 d .
H15 H 0.2402 0.2494 0.2672 0.084 Uiso 1 1 calc R
C16 C 0.2417(3) 0.1915(4) 0.1785(5) 0.061(2) Uani 1 1 d .
C17 C 0.2622(4) 0.1104(4) 0.2152(5) 0.059(2) Uani 1 1 d .
C18 C 0.3252(4) 0.1083(4) 0.3040(6) 0.060(2) Uani 1 1 d .
C19 C 0.3724(5) 0.1519(5) 0.3192(7) 0.083(3) Uani 1 1 d .
H19 H 0.3641 0.1828 0.2736 0.100 Uiso 1 1 calc R
C20 C 0.4315(5) 0.1506(6) 0.4005(7) 0.092(3) Uani 1 1 d .
H20 H 0.4618 0.1801 0.4076 0.110 Uiso 1 1 calc R
C21 C 0.4467(5) 0.1066(5) 0.4715(7) 0.083(3) Uani 1 1 d .
C22 C 0.3978(4) 0.0650(5) 0.4577(6) 0.073(2) Uani 1 1 d .
H22 H 0.4049 0.0366 0.5039 0.088 Uiso 1 1 calc R
C23 C 0.3402(4) 0.0671(4) 0.3759(6) 0.063(2) Uani 1 1 d .
C24 C 0.2355(4) 0.0322(4) 0.2952(6) 0.058(2) Uani 1 1 d .
C25 C 0.1938(5) -0.0024(5) 0.2997(6) 0.073(2) Uani 1 1 d .
H25 H 0.2081 -0.0296 0.3507 0.088 Uiso 1 1 calc R
C26 C 0.1320(5) 0.0022(5) 0.2312(7) 0.077(3) Uani 1 1 d .
C27 C 0.1127(4) 0.0428(5) 0.1558(7) 0.083(3) Uani 1 1 d .
H27 H 0.0710 0.0472 0.1076 0.099 Uiso 1 1 calc R
C28 C 0.1554(4) 0.0767(5) 0.1525(6) 0.076(3) Uani 1 1 d .
H28 H 0.1416 0.1040 0.1017 0.091 Uiso 1 1 calc R
C29 C 0.2176(4) 0.0715(4) 0.2218(6) 0.059(2) Uani 1 1 d .
C30 C 0.5542(5) 0.1519(9) 0.5665(9) 0.147(5) Uani 1 1 d .
H30A H 0.5526 0.1464 0.5158 0.176 Uiso 1 1 calc R
H30B H 0.5930 0.1304 0.6177 0.176 Uiso 1 1 calc R
C31 C 0.5538(7) 0.2361(10) 0.5828(11) 0.222(9) Uani 1 1 d .
H31A H 0.5235 0.2618 0.5272 0.333 Uiso 1 1 calc R
H31B H 0.5935 0.2578 0.6103 0.333 Uiso 1 1 calc R
H31C H 0.5441 0.2430 0.6212 0.333 Uiso 1 1 calc R
C32 C 0.5273(7) 0.0426(12) 0.6317(15) 0.217(11) Uani 1 1 d .
H32A H 0.5029 -0.0043 0.6107 0.260 Uiso 1 1 calc R
H32B H 0.5707 0.0304 0.6695 0.260 Uiso 1 1 calc R
C33 C 0.5139(7) 0.0918(11) 0.6673(11) 0.195(7) Uani 1 1 d .
H33A H 0.5310 0.1414 0.6722 0.292 Uiso 1 1 calc R
H33B H 0.5306 0.0740 0.7254 0.292 Uiso 1 1 calc R
H33C H 0.4701 0.0962 0.6306 0.292 Uiso 1 1 calc R
C34 C 0.0247(7) -0.0219(10) 0.1656(10) 0.165(6) Uani 1 1 d .
H34A H 0.0063 -0.0265 0.1935 0.198 Uiso 1 1 calc R
H34B H 0.0185 0.0313 0.1455 0.198 Uiso 1 1 calc R
C35 C -0.0088(13) -0.066(2) 0.0928(16) 0.41(2) Uani 1 1 d .
H35A H 0.0049 -0.0585 0.0593 0.611 Uiso 1 1 calc R
H35B H -0.0512 -0.0511 0.0571 0.611 Uiso 1 1 calc R
H35C H -0.0043 -0.1191 0.1095 0.611 Uiso 1 1 calc R
C36 C 0.1087(5) -0.0811(8) 0.3093(8) 0.120(4) Uani 1 1 d .
H36A H 0.1446 -0.0588 0.3643 0.144 Uiso 1 1 calc R
H36B H 0.0762 -0.0833 0.3129 0.144 Uiso 1 1 calc R
C37 C 0.1229(6) -0.1587(9) 0.2998(11) 0.198(7) Uani 1 1 d .
H37A H 0.0902 -0.1776 0.2412 0.297 Uiso 1 1 calc R
H37B H 0.1276 -0.1919 0.3432 0.297 Uiso 1 1 calc R
H37C H 0.1603 -0.1581 0.3088 0.297 Uiso 1 1 calc R

loop_
_atom_site_aniso_label
_atom_site_aniso_U_11
_atom_site_aniso_U_22
_atom_site_aniso_U_33
_atom_site_aniso_U_23
_atom_site_aniso_U_13
_atom_site_aniso_U_12
S1 0.131(2) 0.0578(14) 0.0872(19) 0.0030(11) 0.0848(18) 0.0115(13)
N1 0.101(6) 0.054(4) 0.089(6) 0.007(4) 0.067(5) 0.003(4)
N2 0.120(6) 0.048(4) 0.094(6) 0.010(4) 0.086(5) 0.013(4)
N3 0.078(5) 0.050(4) 0.068(5) 0.004(3) 0.053(4) 0.006(3)
N4 0.090(7) 0.143(8) 0.090(8) 0.036(6) 0.033(7) -0.009(6)
N5 0.076(6) 0.133(8) 0.103(7) 0.016(6) 0.060(6) -0.001(5)
O1 0.175(7) 0.079(5) 0.166(8) -0.015(5) 0.131(7) 0.011(4)
O2 0.139(6) 0.071(4) 0.083(5) 0.004(3) 0.083(5) 0.011(4)
O3 0.078(4) 0.066(4) 0.081(5) 0.012(3) 0.056(4) -0.003(3)
C1 0.167(12) 0.122(10) 0.142(12) -0.027(8) 0.112(10) 0.025(8)
C2 0.101(8) 0.075(7) 0.126(10) -0.029(7) 0.082(8) -0.002(6)
C3 0.158(10) 0.058(6) 0.122(9) 0.013(6) 0.104(9) 0.019(6)
C4 0.120(8) 0.060(6) 0.121(9) 0.016(6) 0.086(8) 0.023(5)
C5 0.090(7) 0.058(5) 0.085(7) -0.007(5) 0.064(6) 0.008(5)
C6 0.134(8) 0.060(6) 0.098(8) -0.004(5) 0.089(7) 0.009(5)
C7 0.145(10) 0.066(7) 0.131(10) -0.019(6) 0.105(9) 0.001(6)
C8 0.082(6) 0.067(5) 0.069(6) 0.006(4) 0.059(5) 0.004(4)
C9 0.078(6) 0.050(5) 0.070(6) -0.004(4) 0.049(5) -0.005(4)
C10 0.097(7) 0.054(5) 0.072(6) -0.005(5) 0.061(6) 0.001(4)
C11 0.093(6) 0.053(5) 0.080(7) 0.002(4) 0.064(6) 0.003(4)
C12 0.111(7) 0.063(6) 0.075(6) 0.014(5) 0.065(6) 0.013(5)
C13 0.102(7) 0.058(6) 0.087(7) 0.006(5) 0.064(7) 0.010(5)
C14 0.090(7) 0.057(6) 0.107(8) -0.008(5) 0.069(7) -0.004(5)
C15 0.098(7) 0.063(6) 0.076(6) 0.001(5) 0.068(6) -0.005(5)
C16 0.074(6) 0.056(5) 0.069(6) -0.010(4) 0.053(5) -0.004(4)
C17 0.080(6) 0.046(5) 0.069(6) -0.003(4) 0.055(6) -0.004(4)
C18 0.073(6) 0.051(5) 0.076(6) -0.001(4) 0.056(6) -0.007(4)
C19 0.095(8) 0.086(7) 0.077(7) 0.003(5) 0.059(7) -0.001(6)
C20 0.082(7) 0.105(8) 0.092(8) 0.014(6) 0.057(7) -0.002(6)
C21 0.063(7) 0.092(7) 0.078(8) 0.008(6) 0.038(6) -0.010(5)
C22 0.077(7) 0.076(6) 0.062(6) 0.009(4) 0.042(6) 0.003(5)
C23 0.079(7) 0.045(5) 0.077(7) 0.006(4) 0.056(6) 0.004(4)
C24 0.058(6) 0.054(5) 0.068(6) 0.004(4) 0.044(5) -0.001(4)
C25 0.085(7) 0.063(5) 0.077(7) 0.007(5) 0.055(7) 0.008(5)
C26 0.078(8) 0.082(6) 0.093(8) 0.000(5) 0.065(7) 0.001(5)
C27 0.073(6) 0.097(7) 0.083(7) 0.015(6) 0.052(6) 0.010(5)
C28 0.087(7) 0.073(6) 0.078(7) 0.013(5) 0.057(7) -0.002(5)
C29 0.063(6) 0.055(5) 0.064(6) -0.003(4) 0.042(5) -0.002(4)
C30 0.067(7) 0.177(14) 0.141(12) 0.025(10) 0.041(8) -0.033(8)
C31 0.161(15) 0.140(14) 0.222(19) -0.012(12) 0.056(14) -0.047(11)
C32 0.112(12) 0.23(2) 0.29(3) -0.14(2) 0.124(16) -0.056(13)
C33 0.147(14) 0.198(18) 0.166(17) -0.048(13) 0.066(13) -0.028(12)
C34 0.110(11) 0.28(2) 0.098(11) 0.009(11) 0.065(10) -0.063(11)
C35 0.31(3) 0.57(5) 0.16(2) 0.03(3) 0.06(2) -0.22(3)
C36 0.099(9) 0.128(10) 0.146(12) 0.045(9) 0.085(9) 0.019(7)
C37 0.128(12) 0.151(14) 0.28(2) 0.075(13) 0.116(13) 0.010(10)

loop_
_atom_type_symbol
_atom_type_description
_atom_type_scat_dispersion_real
_atom_type_scat_dispersion_imag
_atom_type_scat_source
C C 0.0033 0.0016 'International Tables Vol C Tables 4.2.6.8 and 6.1.1.4'
H H 0.0000 0.0000 'International Tables Vol C Tables 4.2.6.8 and 6.1.1.4'
N N 0.0061 0.0033 'International Tables Vol C Tables 4.2.6.8 and 6.1.1.4'
O O 0.0106 0.0060 'International Tables Vol C Tables 4.2.6.8 and 6.1.1.4'
S S 0.1246 0.1234 'International Tables Vol C Tables 4.2.6.8 and 6.1.1.4'

loop_
_geom_angle_atom_site_label_1
_geom_angle_atom_site_label_2
_geom_angle_atom_site_label_3
_geom_angle
C9 S1 C8 85.7(4)
C8 N1 N2 114.0(7)
C9 N2 N1 110.1(7)
C10 N3 C9 121.7(6)
C10 N3 C17 113.9(6)
C9 N3 C17 124.4(6)
C21 N4 C30 122.4(9)
C21 N4 C32 123.1(10)
C30 N4 C32 114.1(10)
C26 N5 C34 122.3(10)
C26 N5 C36 121.2(9)
C34 N5 C36 116.5(9)
C1 O1 C2 120.5(9)
C24 O3 C23 118.9(6)
O1 C1 H1C 109.5
O1 C1 H1D 109.5
H1C C1 H1D 109.5
O1 C1 H1E 109.5
H1C C1 H1E 109.5
H1D C1 H1E 109.5
C3 C2 C7 122.4(9)
C3 C2 O1 117.0(10)
C7 C2 O1 120.6(10)
C2 C3 C4 120.7(9)
C2 C3 H3 119.6
C4 C3 H3 119.7
C5 C4 C3 120.1(9)
C5 C4 H4 120.0
C3 C4 H4 120.0
C4 C5 C6 119.0(8)
C4 C5 C8 121.7(8)
C6 C5 C8 119.3(8)
C5 C6 C7 122.6(9)
C5 C6 H6 118.7
C7 C6 H6 118.7
C2 C7 C6 115.3(9)
C2 C7 H7 122.4
C6 C7 H7 122.4
N1 C8 C5 124.8(8)
N1 C8 S1 113.4(6)
C5 C8 S1 121.8(6)
N2 C9 N3 121.8(7)
N2 C9 S1 116.7(6)
N3 C9 S1 121.5(6)
O2 C10 N3 124.2(7)
O2 C10 C11 129.5(8)
N3 C10 C11 106.2(7)
C12 C11 C16 121.4(8)
C12 C11 C10 129.1(8)
C16 C11 C10 109.4(7)
C11 C12 C13 118.6(8)
C11 C12 H12 120.7
C13 C12 H12 120.7
C14 C13 C12 119.6(8)
C14 C13 H13 120.2
C12 C13 H13 120.2
C13 C14 C15 121.8(8)
C13 C14 H14 119.1
C15 C14 H14 119.1
C16 C15 C14 118.4(8)
C16 C15 H15 120.8
C14 C15 H15 120.8
C15 C16 C11 120.1(7)
C15 C16 C17 128.5(7)
C11 C16 C17 111.4(6)
C18 C17 N3 111.7(6)
C18 C17 C16 112.7(6)
N3 C17 C16 99.0(6)
C18 C17 C29 109.4(7)
N3 C17 C29 112.4(6)
C16 C17 C29 111.3(6)
C23 C18 C19 115.8(8)
C23 C18 C17 123.9(7)
C19 C18 C17 120.2(8)
C20 C19 C18 121.8(9)
C20 C19 H19 119.1
C18 C19 H19 119.1
C19 C20 C21 121.9(9)
C19 C20 H20 119.1
C21 C20 H20 119.0
N4 C21 C20 121.5(9)
N4 C21 C22 122.1(9)
C20 C21 C22 116.5(9)
C23 C22 C21 119.6(8)
C23 C22 H22 120.2
C21 C22 H22 120.2
C22 C23 C18 124.3(8)
C22 C23 O3 114.8(8)
C18 C23 O3 120.9(8)
C29 C24 O3 122.5(7)
C29 C24 C25 121.9(8)
O3 C24 C25 115.6(8)
C26 C25 C24 121.8(9)
C26 C25 H25 119.1
C24 C25 H25 119.1
C25 C26 N5 122.5(9)
C25 C26 C27 117.2(9)
N5 C26 C27 120.3(10)
C28 C27 C26 120.0(9)
C28 C27 H27 120.0
C26 C27 H27 120.0
C29 C28 C27 122.4(8)
C29 C28 H28 118.8
C27 C28 H28 118.8
C24 C29 C28 116.6(8)
C24 C29 C17 123.1(8)
C28 C29 C17 120.2(8)
N4 C30 C31 116.3(13)
N4 C30 H30A 108.2
C31 C30 H30A 108.2
N4 C30 H30B 108.2
C31 C30 H30B 108.2
H30A C30 H30B 107.4
C30 C31 H31A 109.5
C30 C31 H31B 109.5
H31A C31 H31B 109.5
C30 C31 H31C 109.4
H31A C31 H31C 109.5
H31B C31 H31C 109.5
C33 C32 N4 91.3(16)
C33 C32 H32A 113.4
N4 C32 H32A 113.4
C33 C32 H32B 113.4
N4 C32 H32B 113.4
H32A C32 H32B 110.7
C32 C33 H33A 109.4
C32 C33 H33B 109.5
H33A C33 H33B 109.5
C32 C33 H33C 109.5
H33A C33 H33C 109.5
H33B C33 H33C 109.5
C35 C34 N5 124(2)
C35 C34 H34A 106.5
N5 C34 H34A 106.4
C35 C34 H34B 106.3
N5 C34 H34B 106.4
H34A C34 H34B 106.5
C34 C35 H35A 110.7
C34 C35 H35B 110.7
H35A C35 H35B 108.3
C34 C35 H35C 110.5
H35A C35 H35C 108.3
H35B C35 H35C 108.3
C37 C36 N5 112.0(12)
C37 C36 H36A 109.2
N5 C36 H36A 109.2
C37 C36 H36B 109.2
N5 C36 H36B 109.2
H36A C36 H36B 107.9
C36 C37 H37A 109.5
C36 C37 H37B 109.5
H37A C37 H37B 109.5
C36 C37 H37C 109.5
H37A C37 H37C 109.5
H37B C37 H37C 109.5

loop_
_geom_bond_atom_site_label_1
_geom_bond_atom_site_label_2
_geom_bond_distance
S1 C9 1.719(8)
S1 C8 1.741(8)
N1 C8 1.289(9)
N1 N2 1.388(8)
N2 C9 1.284(9)
N3 C10 1.376(10)
N3 C9 1.413(9)
N3 C17 1.509(9)
N4 C21 1.347(12)
N4 C30 1.475(13)
N4 C32 1.68(2)
N5 C26 1.384(11)
N5 C34 1.433(15)
N5 C36 1.460(12)
O1 C1 1.376(11)
O1 C2 1.398(10)
O2 C10 1.217(9)
O3 C24 1.376(9)
O3 C23 1.392(9)
C1 H1C 0.9600
C1 H1D 0.9600
C1 H1E 0.9600
C2 C3 1.339(12)
C2 C7 1.390(13)
C3 C4 1.387(12)
C3 H3 0.9300
C4 C5 1.353(11)
C4 H4 0.9300
C5 C6 1.373(11)
C5 C8 1.478(10)
C6 C7 1.413(11)
C6 H6 0.9300
C7 H7 0.9300
C10 C11 1.450(10)
C11 C12 1.386(10)
C11 C16 1.387(10)
C12 C13 1.395(11)
C12 H12 0.9300
C13 C14 1.385(11)
C13 H13 0.9300
C14 C15 1.387(11)
C14 H14 0.9300
C15 C16 1.386(10)
C15 H15 0.9300
C16 C17 1.510(10)
C17 C18 1.497(11)
C17 C29 1.510(10)
C18 C23 1.378(10)
C18 C19 1.393(11)
C19 C20 1.390(11)
C19 H19 0.9300
C20 C21 1.390(12)
C20 H20 0.9300
C21 C22 1.426(11)
C22 C23 1.373(11)
C22 H22 0.9300
C24 C29 1.362(10)
C24 C25 1.377(10)
C25 C26 1.368(11)
C25 H25 0.9300
C26 C27 1.389(12)
C27 C28 1.385(11)
C27 H27 0.9300
C28 C29 1.378(10)
C28 H28 0.9300
C30 C31 1.491(18)
C30 H30A 0.9700
C30 H30B 0.9700
C31 H31A 0.9600
C31 H31B 0.9600
C31 H31C 0.9600
C32 C33 1.301(18)
C32 H32A 0.9700
C32 H32B 0.9700
C33 H33A 0.9600
C33 H33B 0.9600
C33 H33C 0.9600
C34 C35 1.33(3)
C34 H34A 0.9700
C34 H34B 0.9700
C35 H35A 0.9703
C35 H35B 0.9702
C35 H35C 0.9700
C36 C37 1.446(17)
C36 H36A 0.9700
C36 H36B 0.9700
C37 H37A 0.9600
C37 H37B 0.9600
C37 H37C 0.9600

loop_
_geom_torsion_atom_site_label_1
_geom_torsion_atom_site_label_2
_geom_torsion_atom_site_label_3
_geom_torsion_atom_site_label_4
_geom_torsion
C8 N1 N2 C9 0.9(10)
C1 O1 C2 C3 175.2(10)
C1 O1 C2 C7 -2.8(15)
C7 C2 C3 C4 -0.6(17)
O1 C2 C3 C4 -178.5(9)
C2 C3 C4 C5 0.7(16)
C3 C4 C5 C6 -1.0(15)
C3 C4 C5 C8 -179.7(9)
C4 C5 C6 C7 1.1(15)
C8 C5 C6 C7 180.0(8)
C3 C2 C7 C6 0.7(16)
O1 C2 C7 C6 178.6(9)
C5 C6 C7 C2 -1.0(15)
N2 N1 C8 C5 179.8(7)
N2 N1 C8 S1 -1.0(9)
C4 C5 C8 N1 7.0(14)
C6 C5 C8 N1 -171.8(9)
C4 C5 C8 S1 -172.1(7)
C6 C5 C8 S1 9.1(12)
C9 S1 C8 N1 0.7(7)
C9 S1 C8 C5 179.9(7)
N1 N2 C9 N3 -178.6(6)
N1 N2 C9 S1 -0.3(9)
C10 N3 C9 N2 -179.0(8)
C17 N3 C9 N2 3.8(11)
C10 N3 C9 S1 2.7(10)
C17 N3 C9 S1 -174.5(6)
C8 S1 C9 N2 -0.2(7)
C8 S1 C9 N3 178.1(7)
C9 N3 C10 O2 0.3(13)
C17 N3 C10 O2 177.7(8)
C9 N3 C10 C11 -178.0(7)
C17 N3 C10 C11 -0.5(9)
O2 C10 C11 C12 2.5(16)
N3 C10 C11 C12 -179.4(9)
O2 C10 C11 C16 -177.4(9)
N3 C10 C11 C16 0.7(9)
C16 C11 C12 C13 1.1(13)
C10 C11 C12 C13 -178.7(9)
C11 C12 C13 C14 0.2(13)
C12 C13 C14 C15 -2.0(13)
C13 C14 C15 C16 2.5(13)
C14 C15 C16 C11 -1.1(12)
C14 C15 C16 C17 178.8(8)
C12 C11 C16 C15 -0.7(13)
C10 C11 C16 C15 179.2(7)
C12 C11 C16 C17 179.4(8)
C10 C11 C16 C17 -0.7(10)
C10 N3 C17 C18 -118.8(7)
C9 N3 C17 C18 58.6(9)
C10 N3 C17 C16 0.1(8)
C9 N3 C17 C16 177.5(7)
C10 N3 C17 C29 117.7(7)
C9 N3 C17 C29 -64.9(9)
C15 C16 C17 C18 -61.3(10)
C11 C16 C17 C18 118.6(8)
C15 C16 C17 N3 -179.5(7)
C11 C16 C17 N3 0.3(8)
C15 C16 C17 C29 62.1(11)
C11 C16 C17 C29 -118.1(7)
N3 C17 C18 C23 -116.6(8)
C16 C17 C18 C23 132.9(7)
C29 C17 C18 C23 8.4(10)
N3 C17 C18 C19 66.1(9)
C16 C17 C18 C19 -44.4(10)
C29 C17 C18 C19 -168.8(7)
C23 C18 C19 C20 3.2(12)
C17 C18 C19 C20 -179.3(8)
C18 C19 C20 C21 -0.9(15)
C30 N4 C21 C20 2.1(18)
C32 N4 C21 C20 -170.0(11)
C30 N4 C21 C22 -176.0(11)
C32 N4 C21 C22 11.9(17)
C19 C20 C21 N4 179.4(10)
C19 C20 C21 C22 -2.3(14)
N4 C21 C22 C23 -178.7(9)
C20 C21 C22 C23 3.1(13)
C21 C22 C23 C18 -0.8(12)
C21 C22 C23 O3 179.7(7)
C19 C18 C23 C22 -2.4(12)
C17 C18 C23 C22 -179.8(7)
C19 C18 C23 O3 177.1(6)
C17 C18 C23 O3 -0.3(11)
C24 O3 C23 C22 170.1(7)
C24 O3 C23 C18 -9.4(10)
C23 O3 C24 C29 9.8(10)
C23 O3 C24 C25 -170.3(6)
C29 C24 C25 C26 -1.4(12)
O3 C24 C25 C26 178.7(7)
C24 C25 C26 N5 -179.2(8)
C24 C25 C26 C27 0.7(13)
C34 N5 C26 C25 175.6(11)
C36 N5 C26 C25 -6.8(15)
C34 N5 C26 C27 -4.2(16)
C36 N5 C26 C27 173.4(9)
C25 C26 C27 C28 -0.2(13)
N5 C26 C27 C28 179.6(8)
C26 C27 C28 C29 0.5(13)
O3 C24 C29 C28 -178.5(7)
C25 C24 C29 C28 1.5(11)
O3 C24 C29 C17 -0.5(11)
C25 C24 C29 C17 179.6(7)
C27 C28 C29 C24 -1.1(12)
C27 C28 C29 C17 -179.2(7)
C18 C17 C29 C24 -8.1(10)
N3 C17 C29 C24 116.6(8)
C16 C17 C29 C24 -133.4(8)
C18 C17 C29 C28 169.9(7)
N3 C17 C29 C28 -65.4(9)
C16 C17 C29 C28 44.7(10)
C21 N4 C30 C31 76.1(17)
C32 N4 C30 C31 -111.1(15)
C21 N4 C32 C33 -92.0(15)
C30 N4 C32 C33 95.4(14)
C26 N5 C34 C35 85(2)
C36 N5 C34 C35 -93.1(19)
C26 N5 C36 C37 -80.0(13)
C34 N5 C36 C37 97.7(13)
